data_4038520
loop_
_publ_author_name
'Tejeneki, Hossein Zahedian'
'Nikbakht, Ali'
'Balalaie, Saeed'
'Rominger, Frank'

_publ_section_title
;
 Regio- and Diastereoselective Indium-Catalyzed Conia-Ene Reaction of
 <i>ortho</i>-Alkynyl Diketopiperazines to Access Fused
 Diketopiperazinoindolines.
;
_journal_issue 13
_journal_name_full 'The Journal of organic chemistry'
_journal_page_first 8544
_journal_page_last 8552
_journal_paper_doi 10.1021/acs.joc.0c00895
_journal_volume 85
_journal_year 2020
_chemical_formula_sum 'C31 H27 Br N2 O2'
_chemical_formula_weight 539.45
_space_group_crystal_system orthorhombic
_space_group_IT_number 19
_space_group_name_Hall 'P 2ac 2ab'
_space_group_name_H-M_alt 'P 21 21 21'
_atom_sites_solution_hydrogens geom
_audit_creation_method SHELXL-2018/3
_cell_angle_alpha 90
_cell_angle_beta 90
_cell_angle_gamma 90
_cell_formula_units_Z 4
_cell_length_a 15.5188(10)
_cell_length_b 21.4989(13)
_cell_length_c 7.5658(5)
_cell_measurement_reflns_used 5723
_cell_measurement_temperature 110(2)
_cell_measurement_theta_max 66.25
_cell_measurement_theta_min 3.51
_cell_volume 2524.2(3)
_computing_cell_refinement 'X-Area Recipe 1.33.0.0 (STOE, 2015)'
_computing_data_collection 'X-Area Pilatus3_SV 1.31.144.0 (STOE, 2018)'
_computing_data_reduction 'X-Area Integrate 1.73.0.0 (STOE, 2018)'
_computing_molecular_graphics 'Bruker SHELXTL'
_computing_publication_material 'Bruker SHELXTL'
_computing_structure_refinement 'SHELXL-2018/3 (Sheldrick, 2018)'
_computing_structure_solution 'SHELXT-2014 (Sheldrick 2014)'
_diffrn_ambient_temperature 110(2)
_diffrn_detector_area_resol_mean 5.81
_diffrn_measured_fraction_theta_full 0.974
_diffrn_measured_fraction_theta_max 0.974
_diffrn_measurement_device_type 'STOE Stadivari'
_diffrn_measurement_method 'rotation method, \w scans'
_diffrn_radiation_type CuK\a
_diffrn_radiation_wavelength 1.54178
_diffrn_reflns_av_R_equivalents 0.0604
_diffrn_reflns_av_unetI/netI 0.0999
_diffrn_reflns_Laue_measured_fraction_full 0.974
_diffrn_reflns_Laue_measured_fraction_max 0.974
_diffrn_reflns_limit_h_max 14
_diffrn_reflns_limit_h_min -18
_diffrn_reflns_limit_k_max 25
_diffrn_reflns_limit_k_min -21
_diffrn_reflns_limit_l_max 8
_diffrn_reflns_limit_l_min -5
_diffrn_reflns_number 8845
_diffrn_reflns_point_group_measured_fraction_full 0.891
_diffrn_reflns_point_group_measured_fraction_max 0.891
_diffrn_reflns_theta_full 67.035
_diffrn_reflns_theta_max 67.035
_diffrn_reflns_theta_min 3.512
_diffrn_source 'Genix3D Cu HF'
_exptl_absorpt_coefficient_mu 2.465
_exptl_absorpt_correction_T_max 1.621
_exptl_absorpt_correction_T_min 0.708
_exptl_absorpt_correction_type multi-scan
_exptl_crystal_colour colourless
_exptl_crystal_density_diffrn 1.419
_exptl_crystal_description needle
_exptl_crystal_F_000 1112
_exptl_crystal_size_max 0.162
_exptl_crystal_size_mid 0.044
_exptl_crystal_size_min 0.028
_refine_diff_density_max 0.281
_refine_diff_density_min -0.358
_refine_diff_density_rms 0.064
_refine_ls_abs_structure_details
; 
 Flack x determined using 624 quotients [(I+)-(I-)]/[(I+)+(I-)] 
 (Parsons, Flack and Wagner, Acta Cryst. B69 (2013) 249-259). 
;
_refine_ls_abs_structure_Flack 0.46(4)
_refine_ls_extinction_method none
_refine_ls_goodness_of_fit_ref 0.991
_refine_ls_hydrogen_treatment constr
_refine_ls_matrix_type full
_refine_ls_number_parameters 578
_refine_ls_number_reflns 4003
_refine_ls_number_restraints 1962
_refine_ls_restrained_S_all 0.812
_refine_ls_R_factor_all 0.1195
_refine_ls_R_factor_gt 0.0583
_refine_ls_shift/su_max 0.000
_refine_ls_shift/su_mean 0.000
_refine_ls_structure_factor_coef Fsqd
_refine_ls_weighting_details 'w=1/[\s^2^(Fo^2^)+(0.0720P)^2^] where P=(Fo^2^+2Fc^2^)/3'
_refine_ls_weighting_scheme calc
_refine_ls_wR_factor_gt 0.1227
_refine_ls_wR_factor_ref 0.1477
_reflns_Friedel_coverage 0.595
_reflns_Friedel_fraction_full 0.780
_reflns_Friedel_fraction_max 0.779
_reflns_number_gt 2340
_reflns_number_total 4003
_reflns_threshold_expression 'I > 2\s(I)'
_cod_data_source_file jo0c00895_si_002.cif
_cod_data_source_block sba164
_cod_depositor_comments 'Adding full bibliography for 4038519--4038520.cif.'
_cod_database_code 4038520
_shelx_shelxl_version_number 2018/3
_shelx_space_group_comment
; 
The symmetry employed for this shelxl refinement is uniquely defined 
by the following loop, which should always be used as a source of 
symmetry information in preference to the above space-group names. 
They are only intended as comments. 
;
_shelx_estimated_absorpt_t_min 0.691
_shelx_estimated_absorpt_t_max 0.934
_exptl_absorpt_special_details 'X-Area LANA 1.70.0.0 (STOE, 2017)'

loop_
_space_group_symop_operation_xyz
'x, y, z'
'-x+1/2, -y, z+1/2'
'-x, y+1/2, -z+1/2'
'x+1/2, -y+1/2, -z'

loop_
_atom_site_label
_atom_site_type_symbol
_atom_site_fract_x
_atom_site_fract_y
_atom_site_fract_z
_atom_site_U_iso_or_equiv
_atom_site_adp_type
_atom_site_occupancy
_atom_site_site_symmetry_order
_atom_site_calc_flag
_atom_site_refinement_flags_posn
_atom_site_refinement_flags_adp
_atom_site_refinement_flags_occupancy
_atom_site_disorder_assembly
_atom_site_disorder_group
Br1 Br 0.21793(12) 0.46764(10) 1.6693(3) 0.0400(6) Uani 0.605(2) 1 d D U P A 1
C1 C 0.1262(9) 0.3032(7) 1.588(2) 0.034(4) Uani 0.605(2) 1 d D U P A 1
O1 O 0.0534(9) 0.3095(6) 1.532(3) 0.036(5) Uani 0.605(2) 1 d D U P A 1
N2 N 0.1536(6) 0.3315(5) 1.7393(15) 0.029(3) Uani 0.605(2) 1 d D U P A 1
C3 C 0.2453(6) 0.3224(5) 1.8013(18) 0.028(3) Uani 0.605(2) 1 d D U P A 1
C4 C 0.2560(8) 0.2509(6) 1.8060(19) 0.028(3) Uani 0.605(2) 1 d D U P A 1
O4 O 0.2868(11) 0.2243(5) 1.9359(18) 0.039(3) Uani 0.605(2) 1 d D U P A 1
N5 N 0.2321(7) 0.2221(5) 1.6569(17) 0.027(3) Uani 0.605(2) 1 d D U P A 1
C6 C 0.1899(14) 0.2567(9) 1.520(3) 0.029(4) Uani 0.605(2) 1 d D U P A 1
C7 C 0.1998(12) 0.2483(8) 1.346(2) 0.039(5) Uani 0.605(2) 1 d D U P A 1
H7A H 0.237810 0.217101 1.303181 0.047 Uiso 0.605(2) 1 calc R U P A 1
H7B H 0.168902 0.273686 1.264862 0.047 Uiso 0.605(2) 1 calc R U P A 1
C8 C 0.2458(8) 0.3528(12) 1.985(3) 0.032(4) Uani 0.605(2) 1 d D U P A 1
C9 C 0.3128(8) 0.3675(8) 2.086(2) 0.032(4) Uani 0.605(2) 1 d D U P A 1
H9 H 0.300247 0.384521 2.198472 0.039 Uiso 0.605(2) 1 calc R U P A 1
C11 C 0.3132(5) 0.3511(4) 1.6711(15) 0.030(3) Uani 0.605(2) 1 d DG U P A 1
C12 C 0.3096(6) 0.4126(4) 1.6148(15) 0.032(4) Uani 0.605(2) 1 d DG U P A 1
C13 C 0.3761(7) 0.4372(4) 1.5136(15) 0.028(5) Uani 0.605(2) 1 d DG U P A 1
H13 H 0.373606 0.479209 1.475073 0.034 Uiso 0.605(2) 1 calc R U P A 1
C14 C 0.4463(6) 0.4003(6) 1.4686(14) 0.037(5) Uani 0.605(2) 1 d DG U P A 1
H14 H 0.491780 0.417072 1.399408 0.045 Uiso 0.605(2) 1 calc R U P A 1
C15 C 0.4500(6) 0.3388(6) 1.5249(16) 0.034(5) Uani 0.605(2) 1 d DG U P A 1
H15 H 0.497951 0.313563 1.494200 0.040 Uiso 0.605(2) 1 calc R U P A 1
C16 C 0.3834(6) 0.3142(4) 1.6262(16) 0.037(5) Uani 0.605(2) 1 d DG U P A 1
H16 H 0.385946 0.272191 1.664657 0.045 Uiso 0.605(2) 1 calc R U P A 1
C21 C 0.1044(7) 0.3602(7) 1.8727(13) 0.037(4) Uani 0.605(2) 1 d DG U P A 1
C22 C 0.0166(7) 0.3728(6) 1.8793(15) 0.045(4) Uani 0.605(2) 1 d DG U P A 1
H22 H -0.018494 0.365373 1.778604 0.054 Uiso 0.605(2) 1 calc R U P A 1
C23 C -0.0199(6) 0.3962(6) 2.0334(18) 0.057(6) Uani 0.605(2) 1 d DG U P A 1
H23 H -0.079887 0.404829 2.037889 0.069 Uiso 0.605(2) 1 calc R U P A 1
C24 C 0.0314(8) 0.4070(7) 2.1807(14) 0.056(5) Uani 0.605(2) 1 d DG U P A 1
H24 H 0.006511 0.423066 2.286014 0.068 Uiso 0.605(2) 1 calc R U P A 1
C25 C 0.1192(8) 0.3944(7) 2.1741(13) 0.048(4) Uani 0.605(2) 1 d DG U P A 1
H25 H 0.154302 0.401848 2.274855 0.057 Uiso 0.605(2) 1 calc R U P A 1
C26 C 0.1557(5) 0.3710(7) 2.0201(16) 0.041(5) Uani 0.605(2) 1 d DG U P A 1
C31 C 0.4064(7) 0.3600(7) 2.0402(16) 0.031(4) Uani 0.605(2) 1 d DG U P A 1
C32 C 0.4492(9) 0.3036(6) 2.0587(18) 0.039(4) Uani 0.605(2) 1 d DG U P A 1
H32 H 0.418490 0.267689 2.095868 0.047 Uiso 0.605(2) 1 calc R U P A 1
C33 C 0.5369(9) 0.2998(7) 2.0229(19) 0.050(5) Uani 0.605(2) 1 d DG U P A 1
H33 H 0.566108 0.261237 2.035549 0.060 Uiso 0.605(2) 1 calc R U P A 1
C34 C 0.5817(7) 0.3524(8) 1.9686(18) 0.053(6) Uani 0.605(2) 1 d DG U P A 1
H34 H 0.641660 0.349760 1.944084 0.064 Uiso 0.605(2) 1 calc R U P A 1
C35 C 0.5389(9) 0.4088(7) 1.9501(18) 0.043(5) Uani 0.605(2) 1 d DG U P A 1
H35 H 0.569595 0.444736 1.912938 0.052 Uiso 0.605(2) 1 calc R U P A 1
C36 C 0.4512(9) 0.4126(6) 1.9859(17) 0.042(5) Uani 0.605(2) 1 d DG U P A 1
H36 H 0.421976 0.451189 1.973256 0.051 Uiso 0.605(2) 1 calc R U P A 1
C41 C 0.2470(8) 0.1538(6) 1.635(2) 0.029(4) Uani 0.605(2) 1 d D U P A 1
H41 H 0.255022 0.137349 1.756974 0.035 Uiso 0.605(2) 1 calc R U P A 1
C42 C 0.1697(10) 0.1203(7) 1.563(3) 0.042(5) Uani 0.605(2) 1 d D U P A 1
H42A H 0.159202 0.133396 1.439612 0.050 Uiso 0.605(2) 1 calc R U P A 1
H42B H 0.118290 0.131296 1.634013 0.050 Uiso 0.605(2) 1 calc R U P A 1
C43 C 0.1836(12) 0.0496(7) 1.569(3) 0.059(6) Uani 0.605(2) 1 d D U P A 1
H43A H 0.189037 0.035837 1.693681 0.071 Uiso 0.605(2) 1 calc R U P A 1
H43B H 0.133214 0.028225 1.516674 0.071 Uiso 0.605(2) 1 calc R U P A 1
C44 C 0.2641(14) 0.0323(10) 1.468(3) 0.061(7) Uani 0.605(2) 1 d D U P A 1
H44A H 0.256555 0.042682 1.341894 0.074 Uiso 0.605(2) 1 calc R U P A 1
H44B H 0.274016 -0.013099 1.477800 0.074 Uiso 0.605(2) 1 calc R U P A 1
C45 C 0.3420(12) 0.0671(8) 1.542(3) 0.049(6) Uani 0.605(2) 1 d D U P A 1
H45A H 0.393533 0.056377 1.470592 0.059 Uiso 0.605(2) 1 calc R U P A 1
H45B H 0.352672 0.053474 1.664702 0.059 Uiso 0.605(2) 1 calc R U P A 1
C46 C 0.3288(10) 0.1381(8) 1.538(3) 0.036(5) Uani 0.605(2) 1 d D U P A 1
H46A H 0.378228 0.159018 1.596234 0.043 Uiso 0.605(2) 1 calc R U P A 1
H46B H 0.325386 0.152917 1.414749 0.043 Uiso 0.605(2) 1 calc R U P A 1
Br1B Br 0.21874(19) 0.46750(14) 2.3322(4) 0.0486(10) Uani 0.395(2) 1 d D U P A 2
C1B C 0.1226(14) 0.2984(12) 2.401(3) 0.043(6) Uani 0.395(2) 1 d D U P A 2
O1B O 0.0525(14) 0.3084(16) 2.466(4) 0.064(11) Uani 0.395(2) 1 d D U P A 2
N2B N 0.1555(10) 0.3334(10) 2.266(2) 0.051(6) Uani 0.395(2) 1 d D U P A 2
C3B C 0.2459(10) 0.3223(8) 2.206(3) 0.045(5) Uani 0.395(2) 1 d D U P A 2
C4B C 0.2577(14) 0.2511(8) 2.199(3) 0.038(6) Uani 0.395(2) 1 d D U P A 2
O4B O 0.2870(15) 0.2241(8) 2.069(3) 0.038(5) Uani 0.395(2) 1 d D U P A 2
N5B N 0.2388(15) 0.2223(9) 2.349(3) 0.046(6) Uani 0.395(2) 1 d D U P A 2
C6B C 0.188(2) 0.2551(17) 2.473(4) 0.043(9) Uani 0.395(2) 1 d D U P A 2
C7B C 0.195(2) 0.2489(14) 2.646(3) 0.047(8) Uani 0.395(2) 1 d D U P A 2
H7BA H 0.236199 0.221049 2.694432 0.057 Uiso 0.395(2) 1 calc R U P A 2
H7BB H 0.158708 0.272353 2.722392 0.057 Uiso 0.395(2) 1 calc R U P A 2
C8B C 0.2470(10) 0.3529(16) 2.023(5) 0.035(6) Uani 0.395(2) 1 d D U P A 2
C9B C 0.3160(11) 0.3653(12) 1.930(3) 0.042(6) Uani 0.395(2) 1 d D U P A 2
H9B H 0.303377 0.384583 1.820384 0.050 Uiso 0.395(2) 1 calc R U P A 2
C11B C 0.3155(8) 0.3515(7) 2.327(2) 0.041(5) Uani 0.395(2) 1 d DG U P A 2
C12B C 0.3100(9) 0.4128(7) 2.385(3) 0.043(7) Uani 0.395(2) 1 d DG U P A 2
C13B C 0.3762(12) 0.4384(7) 2.485(3) 0.054(10) Uani 0.395(2) 1 d DG U P A 2
H13B H 0.372474 0.480254 2.524288 0.065 Uiso 0.395(2) 1 calc R U P A 2
C14B C 0.4480(11) 0.4027(10) 2.528(2) 0.045(9) Uani 0.395(2) 1 d DG U P A 2
H14B H 0.493211 0.420138 2.596008 0.054 Uiso 0.395(2) 1 calc R U P A 2
C15B C 0.4535(9) 0.3414(9) 2.470(3) 0.045(8) Uani 0.395(2) 1 d DG U P A 2
H15B H 0.502471 0.316987 2.499150 0.055 Uiso 0.395(2) 1 calc R U P A 2
C16B C 0.3872(10) 0.3158(6) 2.370(2) 0.032(6) Uani 0.395(2) 1 d DG U P A 2
H16B H 0.390994 0.273951 2.330573 0.039 Uiso 0.395(2) 1 calc R U P A 2
C21B C 0.1048(10) 0.3562(10) 2.127(2) 0.039(5) Uani 0.395(2) 1 d DG U P A 2
C22B C 0.0175(10) 0.3705(10) 2.122(2) 0.051(6) Uani 0.395(2) 1 d DG U P A 2
H22B H -0.017948 0.361966 2.221793 0.061 Uiso 0.395(2) 1 calc R U P A 2
C23B C -0.0180(8) 0.3971(9) 1.972(3) 0.049(7) Uani 0.395(2) 1 d DG U P A 2
H23B H -0.077732 0.406877 1.968154 0.059 Uiso 0.395(2) 1 calc R U P A 2
C24B C 0.0338(11) 0.4096(10) 1.826(2) 0.052(6) Uani 0.395(2) 1 d DG U P A 2
H24B H 0.009501 0.427799 1.722988 0.062 Uiso 0.395(2) 1 calc R U P A 2
C25B C 0.1211(10) 0.3953(10) 1.831(2) 0.044(6) Uani 0.395(2) 1 d DG U P A 2
H25B H 0.156519 0.403810 1.731459 0.053 Uiso 0.395(2) 1 calc R U P A 2
C26B C 0.1566(8) 0.3686(10) 1.982(2) 0.039(6) Uani 0.395(2) 1 d DG U P A 2
C31B C 0.4092(10) 0.3562(11) 1.959(3) 0.035(6) Uani 0.395(2) 1 d DG U P A 2
C32B C 0.4498(14) 0.2993(10) 1.933(3) 0.052(7) Uani 0.395(2) 1 d DG U P A 2
H32B H 0.417308 0.264165 1.896682 0.062 Uiso 0.395(2) 1 calc R U P A 2
C33B C 0.5380(14) 0.2938(10) 1.961(3) 0.055(7) Uani 0.395(2) 1 d DG U P A 2
H33B H 0.565781 0.254904 1.943773 0.066 Uiso 0.395(2) 1 calc R U P A 2
C34B C 0.5856(10) 0.3452(12) 2.015(3) 0.043(6) Uani 0.395(2) 1 d DG U P A 2
H34B H 0.645891 0.341450 2.034194 0.052 Uiso 0.395(2) 1 calc R U P A 2
C35B C 0.5450(13) 0.4021(10) 2.041(3) 0.038(6) Uani 0.395(2) 1 d DG U P A 2
H35B H 0.577528 0.437257 2.077523 0.046 Uiso 0.395(2) 1 calc R U P A 2
C36B C 0.4568(13) 0.4076(9) 2.013(3) 0.038(7) Uani 0.395(2) 1 d DG U P A 2
H36B H 0.429055 0.446519 2.030432 0.046 Uiso 0.395(2) 1 calc R U P A 2
C41B C 0.2507(12) 0.1538(9) 2.361(4) 0.045(7) Uani 0.395(2) 1 d D U P A 2
H41B H 0.257129 0.137919 2.237803 0.054 Uiso 0.395(2) 1 calc R U P A 2
C42B C 0.1743(15) 0.1208(11) 2.440(4) 0.047(7) Uani 0.395(2) 1 d D U P A 2
H42C H 0.121909 0.130199 2.370733 0.057 Uiso 0.395(2) 1 calc R U P A 2
H42D H 0.164868 0.135493 2.562968 0.057 Uiso 0.395(2) 1 calc R U P A 2
C43B C 0.1906(17) 0.0497(11) 2.441(4) 0.057(8) Uani 0.395(2) 1 d D U P A 2
H43C H 0.141728 0.028203 2.498615 0.068 Uiso 0.395(2) 1 calc R U P A 2
H43D H 0.194829 0.034443 2.317731 0.068 Uiso 0.395(2) 1 calc R U P A 2
C44B C 0.2740(19) 0.0347(16) 2.540(5) 0.067(10) Uani 0.395(2) 1 d D U P A 2
H44C H 0.283727 -0.010785 2.541286 0.081 Uiso 0.395(2) 1 calc R U P A 2
H44D H 0.270113 0.049527 2.663354 0.081 Uiso 0.395(2) 1 calc R U P A 2
C45B C 0.3490(18) 0.0675(13) 2.444(5) 0.058(9) Uani 0.395(2) 1 d D U P A 2
H45C H 0.350996 0.054561 2.318497 0.070 Uiso 0.395(2) 1 calc R U P A 2
H45D H 0.404538 0.056420 2.500170 0.070 Uiso 0.395(2) 1 calc R U P A 2
C46B C 0.3335(16) 0.1387(13) 2.457(4) 0.047(8) Uani 0.395(2) 1 d D U P A 2
H46C H 0.329160 0.151371 2.582791 0.057 Uiso 0.395(2) 1 calc R U P A 2
H46D H 0.382201 0.161541 2.402822 0.057 Uiso 0.395(2) 1 calc R U P A 2

loop_
_atom_site_aniso_label
_atom_site_aniso_U_11
_atom_site_aniso_U_22
_atom_site_aniso_U_33
_atom_site_aniso_U_23
_atom_site_aniso_U_13
_atom_site_aniso_U_12
Br1 0.0335(8) 0.0317(11) 0.0548(11) 0.0054(13) 0.0036(13) 0.0048(13)
C1 0.027(6) 0.022(9) 0.054(9) -0.006(7) -0.006(6) -0.005(6)
O1 0.035(7) 0.015(7) 0.058(14) 0.002(7) -0.015(6) -0.001(5)
N2 0.018(5) 0.017(7) 0.051(7) -0.002(5) 0.000(5) -0.001(5)
C3 0.014(5) 0.028(6) 0.043(7) -0.002(6) 0.006(5) -0.005(5)
C4 0.022(7) 0.028(7) 0.034(8) -0.001(6) 0.009(6) -0.004(5)
O4 0.038(8) 0.031(8) 0.048(7) -0.001(7) -0.001(8) 0.000(7)
N5 0.018(7) 0.022(6) 0.041(7) -0.001(6) 0.000(6) -0.003(5)
C6 0.030(10) 0.016(8) 0.041(8) 0.000(8) -0.003(9) -0.008(7)
C7 0.043(12) 0.032(12) 0.042(8) -0.004(9) -0.006(10) -0.013(9)
C8 0.034(6) 0.027(10) 0.035(9) 0.000(8) 0.007(6) 0.000(7)
C9 0.041(6) 0.032(9) 0.024(8) 0.004(8) 0.009(6) -0.005(6)
C11 0.018(5) 0.035(7) 0.037(8) 0.002(8) 0.004(6) -0.008(5)
C12 0.027(8) 0.024(8) 0.045(11) -0.009(7) 0.005(7) -0.003(6)
C13 0.033(10) 0.027(10) 0.026(10) 0.000(8) -0.011(7) -0.002(7)
C14 0.028(10) 0.036(11) 0.048(13) -0.003(8) 0.002(8) -0.002(8)
C15 0.025(9) 0.039(10) 0.037(10) -0.003(9) 0.014(8) 0.007(8)
C16 0.027(7) 0.040(10) 0.046(12) 0.008(9) 0.007(7) 0.005(7)
C21 0.030(6) 0.022(9) 0.059(8) 0.005(7) 0.012(6) 0.004(6)
C22 0.029(7) 0.034(10) 0.071(10) 0.004(9) 0.004(7) 0.012(7)
C23 0.037(9) 0.050(13) 0.085(12) -0.001(11) 0.016(8) 0.016(10)
C24 0.049(8) 0.043(11) 0.077(11) -0.005(11) 0.016(9) 0.014(8)
C25 0.046(8) 0.036(10) 0.061(9) -0.004(9) 0.017(8) 0.010(8)
C26 0.037(7) 0.024(10) 0.061(8) -0.012(9) 0.007(7) -0.001(8)
C31 0.035(6) 0.024(7) 0.033(11) -0.012(8) 0.007(7) 0.005(5)
C32 0.044(7) 0.031(7) 0.042(10) -0.007(8) -0.012(9) 0.003(6)
C33 0.042(7) 0.037(8) 0.072(13) -0.004(10) -0.016(10) 0.010(7)
C34 0.038(8) 0.053(9) 0.068(14) 0.003(11) -0.014(9) 0.005(6)
C35 0.031(7) 0.039(8) 0.060(13) 0.003(10) -0.008(9) -0.001(6)
C36 0.036(7) 0.030(8) 0.061(13) -0.010(10) 0.001(10) -0.003(6)
C41 0.036(7) 0.021(6) 0.029(9) -0.004(7) 0.000(6) -0.007(6)
C42 0.047(9) 0.029(8) 0.048(11) -0.003(9) -0.004(9) -0.018(7)
C43 0.076(12) 0.027(9) 0.075(13) 0.000(11) -0.030(11) -0.006(9)
C44 0.123(15) 0.025(10) 0.036(14) -0.011(10) -0.021(11) 0.012(10)
C45 0.068(11) 0.036(9) 0.043(14) 0.013(10) -0.004(11) 0.027(8)
C46 0.038(8) 0.029(9) 0.040(13) 0.002(9) 0.008(8) 0.011(7)
Br1B 0.0401(13) 0.0236(16) 0.082(2) 0.006(2) -0.003(2) 0.009(2)
C1B 0.033(11) 0.026(14) 0.071(15) -0.004(11) 0.001(10) -0.001(9)
O1B 0.026(11) 0.10(2) 0.06(2) 0.027(15) -0.006(10) 0.015(12)
N2B 0.035(8) 0.044(13) 0.075(12) 0.007(10) 0.006(7) 0.010(9)
C3B 0.031(8) 0.029(9) 0.074(12) 0.007(9) 0.006(7) 0.008(8)
C4B 0.036(13) 0.033(10) 0.046(12) 0.000(8) -0.005(11) 0.006(9)
O4B 0.032(11) 0.036(12) 0.046(10) 0.001(10) 0.002(12) -0.006(12)
N5B 0.064(15) 0.025(9) 0.050(11) -0.003(9) 0.010(11) 0.015(9)
C6B 0.029(17) 0.043(18) 0.058(14) -0.015(12) -0.002(12) 0.009(14)
C7B 0.038(17) 0.05(2) 0.059(13) -0.024(15) 0.003(14) 0.011(14)
C8B 0.027(8) 0.013(13) 0.064(12) -0.010(10) 0.000(8) -0.005(10)
C9B 0.032(7) 0.029(13) 0.065(14) -0.001(12) -0.002(9) -0.005(8)
C11B 0.041(10) 0.031(10) 0.050(12) 0.008(11) 0.007(10) 0.003(8)
C12B 0.023(11) 0.022(11) 0.08(2) 0.012(11) 0.009(11) 0.005(9)
C13B 0.045(18) 0.038(18) 0.08(2) 0.017(14) 0.001(13) -0.007(13)
C14B 0.039(17) 0.043(17) 0.052(18) 0.021(13) -0.006(13) -0.015(13)
C15B 0.028(13) 0.035(16) 0.074(19) 0.031(13) 0.005(11) -0.012(11)
C16B 0.034(10) 0.017(12) 0.047(16) 0.020(11) 0.013(10) 0.000(8)
C21B 0.030(8) 0.017(12) 0.071(11) -0.008(10) 0.002(8) -0.004(9)
C22B 0.029(9) 0.038(15) 0.085(14) -0.010(14) 0.006(10) -0.004(10)
C23B 0.027(11) 0.036(16) 0.085(15) -0.019(13) -0.004(10) -0.003(12)
C24B 0.029(9) 0.049(16) 0.078(14) -0.010(14) -0.012(10) -0.007(10)
C25B 0.028(9) 0.027(14) 0.077(12) 0.011(13) -0.006(10) -0.013(10)
C26B 0.029(8) 0.020(14) 0.069(11) -0.001(11) -0.005(8) -0.010(10)
C31B 0.023(8) 0.037(11) 0.044(15) -0.009(12) 0.011(10) 0.002(7)
C32B 0.038(10) 0.040(11) 0.077(17) -0.020(14) -0.002(14) 0.007(9)
C33B 0.034(10) 0.051(12) 0.080(18) 0.010(14) 0.014(12) 0.015(9)
C34B 0.028(10) 0.046(10) 0.056(14) 0.035(12) -0.013(11) 0.015(8)
C35B 0.029(9) 0.036(10) 0.050(15) 0.027(11) -0.026(11) 0.003(8)
C36B 0.031(9) 0.024(10) 0.059(17) -0.001(13) -0.028(12) 0.015(8)
C41B 0.045(12) 0.025(10) 0.065(17) 0.007(11) 0.021(11) 0.008(9)
C42B 0.048(13) 0.032(12) 0.061(19) -0.004(14) 0.026(15) 0.008(11)
C43B 0.065(14) 0.028(12) 0.08(2) 0.019(16) 0.035(16) 0.000(12)
C44B 0.082(16) 0.035(17) 0.09(2) 0.027(18) 0.031(17) 0.014(15)
C45B 0.056(14) 0.048(15) 0.07(2) 0.028(17) 0.001(17) 0.007(12)
C46B 0.051(13) 0.046(15) 0.045(19) 0.016(16) 0.018(13) 0.005(12)

loop_
_atom_type_symbol
_atom_type_description
_atom_type_scat_dispersion_real
_atom_type_scat_dispersion_imag
_atom_type_scat_source
C C 0.0181 0.0091 'International Tables Vol C Tables 4.2.6.8 and 6.1.1.4'
H H 0.0000 0.0000 'International Tables Vol C Tables 4.2.6.8 and 6.1.1.4'
N N 0.0311 0.0180 'International Tables Vol C Tables 4.2.6.8 and 6.1.1.4'
O O 0.0492 0.0322 'International Tables Vol C Tables 4.2.6.8 and 6.1.1.4'
Br Br -0.6763 1.2805 'International Tables Vol C Tables 4.2.6.8 and 6.1.1.4'

loop_
_geom_angle_atom_site_label_1
_geom_angle_atom_site_label_2
_geom_angle_atom_site_label_3
_geom_angle
_geom_angle_site_symmetry_1
_geom_angle_site_symmetry_3
_geom_angle_publ_flag
O1 C1 N2 122.0(14) . . ?
O1 C1 C6 125.0(15) . . ?
N2 C1 C6 112.1(13) . . ?
C1 N2 C21 128.9(10) . . ?
C1 N2 C3 119.8(10) . . ?
C21 N2 C3 110.2(9) . . ?
N2 C3 C8 103.3(9) . . ?
N2 C3 C4 103.7(9) . . ?
C8 C3 C4 113.7(13) . . ?
N2 C3 C11 112.7(10) . . ?
C8 C3 C11 113.4(10) . . ?
C4 C3 C11 109.5(9) . . ?
O4 C4 N5 124.4(12) . . ?
O4 C4 C3 121.4(12) . . ?
N5 C4 C3 114.2(11) . . ?
C4 N5 C6 119.7(12) . . ?
C4 N5 C41 120.4(11) . . ?
C6 N5 C41 119.9(12) . . ?
C7 C6 N5 126.0(14) . . ?
C7 C6 C1 120.0(15) . . ?
N5 C6 C1 113.9(17) . . ?
C6 C7 H7A 120.0 . . ?
C6 C7 H7B 120.0 . . ?
H7A C7 H7B 120.0 . . ?
C9 C8 C26 125(2) . . ?
C9 C8 C3 128.5(13) . . ?
C26 C8 C3 105.6(13) . . ?
C8 C9 C31 127.1(15) . . ?
C8 C9 H9 116.4 . . ?
C31 C9 H9 116.4 . . ?
C12 C11 C16 120.0 . . ?
C12 C11 C3 122.6(7) . . ?
C16 C11 C3 117.1(7) . . ?
C11 C12 C13 120.0 . . ?
C11 C12 Br1 123.9(6) . . ?
C13 C12 Br1 116.1(6) . . ?
C14 C13 C12 120.0 . . ?
C14 C13 H13 120.0 . . ?
C12 C13 H13 120.0 . . ?
C13 C14 C15 120.0 . . ?
C13 C14 H14 120.0 . . ?
C15 C14 H14 120.0 . . ?
C14 C15 C16 120.0 . . ?
C14 C15 H15 120.0 . . ?
C16 C15 H15 120.0 . . ?
C15 C16 C11 120.0 . . ?
C15 C16 H16 120.0 . . ?
C11 C16 H16 120.0 . . ?
C22 C21 C26 120.0 . . ?
C22 C21 N2 130.0(8) . . ?
C26 C21 N2 109.7(8) . . ?
C21 C22 C23 120.0 . . ?
C21 C22 H22 120.0 . . ?
C23 C22 H22 120.0 . . ?
C22 C23 C24 120.0 . . ?
C22 C23 H23 120.0 . . ?
C24 C23 H23 120.0 . . ?
C25 C24 C23 120.0 . . ?
C25 C24 H24 120.0 . . ?
C23 C24 H24 120.0 . . ?
C24 C25 C26 120.0 . . ?
C24 C25 H25 120.0 . . ?
C26 C25 H25 120.0 . . ?
C25 C26 C21 120.0 . . ?
C25 C26 C8 129.2(12) . . ?
C21 C26 C8 110.8(12) . . ?
C32 C31 C36 120.0 . . ?
C32 C31 C9 122.2(9) . . ?
C36 C31 C9 117.8(9) . . ?
C33 C32 C31 120.0 . . ?
C33 C32 H32 120.0 . . ?
C31 C32 H32 120.0 . . ?
C32 C33 C34 120.0 . . ?
C32 C33 H33 120.0 . . ?
C34 C33 H33 120.0 . . ?
C33 C34 C35 120.0 . . ?
C33 C34 H34 120.0 . . ?
C35 C34 H34 120.0 . . ?
C36 C35 C34 120.0 . . ?
C36 C35 H35 120.0 . . ?
C34 C35 H35 120.0 . . ?
C35 C36 C31 120.0 . . ?
C35 C36 H36 120.0 . . ?
C31 C36 H36 120.0 . . ?
N5 C41 C42 112.9(11) . . ?
N5 C41 C46 113.9(11) . . ?
C42 C41 C46 113.2(12) . . ?
N5 C41 H41 105.2 . . ?
C42 C41 H41 105.2 . . ?
C46 C41 H41 105.2 . . ?
C41 C42 C43 110.7(13) . . ?
C41 C42 H42A 109.5 . . ?
C43 C42 H42A 109.5 . . ?
C41 C42 H42B 109.5 . . ?
C43 C42 H42B 109.5 . . ?
H42A C42 H42B 108.1 . . ?
C44 C43 C42 110.1(15) . . ?
C44 C43 H43A 109.6 . . ?
C42 C43 H43A 109.6 . . ?
C44 C43 H43B 109.6 . . ?
C42 C43 H43B 109.6 . . ?
H43A C43 H43B 108.1 . . ?
C43 C44 C45 110.6(14) . . ?
C43 C44 H44A 109.5 . . ?
C45 C44 H44A 109.5 . . ?
C43 C44 H44B 109.5 . . ?
C45 C44 H44B 109.5 . . ?
H44A C44 H44B 108.1 . . ?
C44 C45 C46 112.0(13) . . ?
C44 C45 H45A 109.2 . . ?
C46 C45 H45A 109.2 . . ?
C44 C45 H45B 109.2 . . ?
C46 C45 H45B 109.2 . . ?
H45A C45 H45B 107.9 . . ?
C41 C46 C45 109.1(13) . . ?
C41 C46 H46A 109.9 . . ?
C45 C46 H46A 109.9 . . ?
C41 C46 H46B 109.9 . . ?
C45 C46 H46B 109.9 . . ?
H46A C46 H46B 108.3 . . ?
O1B C1B N2B 123(2) . . ?
O1B C1B C6B 125(2) . . ?
N2B C1B C6B 111.4(19) . . ?
C1B N2B C21B 122.8(16) . . ?
C1B N2B C3B 119.1(15) . . ?
C21B N2B C3B 111.1(14) . . ?
N2B C3B C8B 102.4(13) . . ?
N2B C3B C4B 106.4(15) . . ?
C8B C3B C4B 113.0(19) . . ?
N2B C3B C11B 114.4(15) . . ?
C8B C3B C11B 110.7(16) . . ?
C4B C3B C11B 109.9(14) . . ?
O4B C4B N5B 123.0(18) . . ?
O4B C4B C3B 122.7(17) . . ?
N5B C4B C3B 114.2(16) . . ?
C4B N5B C6B 117.2(19) . . ?
C4B N5B C41B 119.4(17) . . ?
C6B N5B C41B 121(2) . . ?
C7B C6B N5B 124(2) . . ?
C7B C6B C1B 119(2) . . ?
N5B C6B C1B 117(2) . . ?
C6B C7B H7BA 120.0 . . ?
C6B C7B H7BB 120.0 . . ?
H7BA C7B H7BB 120.0 . . ?
C9B C8B C26B 128(2) . . ?
C9B C8B C3B 125.4(19) . . ?
C26B C8B C3B 106.1(16) . . ?
C8B C9B C31B 134(2) . . ?
C8B C9B H9B 112.9 . . ?
C31B C9B H9B 112.9 . . ?
C12B C11B C16B 120.0 . . ?
C12B C11B C3B 121.8(11) . . ?
C16B C11B C3B 118.1(11) . . ?
C11B C12B C13B 120.0 . . ?
C11B C12B Br1B 124.9(10) . . ?
C13B C12B Br1B 115.1(10) . . ?
C14B C13B C12B 120.0 . . ?
C14B C13B H13B 120.0 . . ?
C12B C13B H13B 120.0 . . ?
C15B C14B C13B 120.0 . . ?
C15B C14B H14B 120.0 . . ?
C13B C14B H14B 120.0 . . ?
C14B C15B C16B 120.0 . . ?
C14B C15B H15B 120.0 . . ?
C16B C15B H15B 120.0 . . ?
C15B C16B C11B 120.0 . . ?
C15B C16B H16B 120.0 . . ?
C11B C16B H16B 120.0 . . ?
C22B C21B C26B 120.0 . . ?
C22B C21B N2B 130.3(12) . . ?
C26B C21B N2B 109.6(11) . . ?
C21B C22B C23B 120.0 . . ?
C21B C22B H22B 120.0 . . ?
C23B C22B H22B 120.0 . . ?
C24B C23B C22B 120.0 . . ?
C24B C23B H23B 120.0 . . ?
C22B C23B H23B 120.0 . . ?
C23B C24B C25B 120.0 . . ?
C23B C24B H24B 120.0 . . ?
C25B C24B H24B 120.0 . . ?
C24B C25B C26B 120.0 . . ?
C24B C25B H25B 120.0 . . ?
C26B C25B H25B 120.0 . . ?
C25B C26B C21B 120.0 . . ?
C25B C26B C8B 130.1(15) . . ?
C21B C26B C8B 109.8(16) . . ?
C32B C31B C36B 120.0 . . ?
C32B C31B C9B 122.7(15) . . ?
C36B C31B C9B 117.3(15) . . ?
C31B C32B C33B 120.0 . . ?
C31B C32B H32B 120.0 . . ?
C33B C32B H32B 120.0 . . ?
C34B C33B C32B 120.0 . . ?
C34B C33B H33B 120.0 . . ?
C32B C33B H33B 120.0 . . ?
C35B C34B C33B 120.0 . . ?
C35B C34B H34B 120.0 . . ?
C33B C34B H34B 120.0 . . ?
C34B C35B C36B 120.0 . . ?
C34B C35B H35B 120.0 . . ?
C36B C35B H35B 120.0 . . ?
C35B C36B C31B 120.0 . . ?
C35B C36B H36B 120.0 . . ?
C31B C36B H36B 120.0 . . ?
N5B C41B C42B 113.3(16) . . ?
N5B C41B C46B 110.3(19) . . ?
C42B C41B C46B 112.2(19) . . ?
N5B C41B H41B 106.9 . . ?
C42B C41B H41B 106.9 . . ?
C46B C41B H41B 106.9 . . ?
C41B C42B C43B 109.7(17) . . ?
C41B C42B H42C 109.7 . . ?
C43B C42B H42C 109.7 . . ?
C41B C42B H42D 109.7 . . ?
C43B C42B H42D 109.7 . . ?
H42C C42B H42D 108.2 . . ?
C44B C43B C42B 110(2) . . ?
C44B C43B H43C 109.6 . . ?
C42B C43B H43C 109.6 . . ?
C44B C43B H43D 109.6 . . ?
C42B C43B H43D 109.6 . . ?
H43C C43B H43D 108.1 . . ?
C43B C44B C45B 108(2) . . ?
C43B C44B H44C 110.0 . . ?
C45B C44B H44C 110.0 . . ?
C43B C44B H44D 110.0 . . ?
C45B C44B H44D 110.0 . . ?
H44C C44B H44D 108.4 . . ?
C44B C45B C46B 108(2) . . ?
C44B C45B H45C 110.2 . . ?
C46B C45B H45C 110.2 . . ?
C44B C45B H45D 110.2 . . ?
C46B C45B H45D 110.2 . . ?
H45C C45B H45D 108.5 . . ?
C41B C46B C45B 108(2) . . ?
C41B C46B H46C 110.1 . . ?
C45B C46B H46C 110.1 . . ?
C41B C46B H46D 110.1 . . ?
C45B C46B H46D 110.1 . . ?
H46C C46B H46D 108.4 . . ?

loop_
_geom_bond_atom_site_label_1
_geom_bond_atom_site_label_2
_geom_bond_distance
_geom_bond_site_symmetry_2
_geom_bond_publ_flag
Br1 C12 1.895(7) . ?
C1 O1 1.213(14) . ?
C1 N2 1.367(14) . ?
C1 C6 1.494(16) . ?
N2 C21 1.409(11) . ?
N2 C3 1.511(12) . ?
C3 C8 1.54(3) . ?
C3 C4 1.547(14) . ?
C3 C11 1.570(12) . ?
C4 O4 1.233(13) . ?
C4 N5 1.339(15) . ?
N5 C6 1.430(19) . ?
N5 C41 1.496(13) . ?
C6 C7 1.34(3) . ?
C7 H7A 0.9500 . ?
C7 H7B 0.9500 . ?
C8 C9 1.32(2) . ?
C8 C26 1.476(12) . ?
C9 C31 1.500(12) . ?
C9 H9 0.9500 . ?
C11 C12 1.3900 . ?
C11 C16 1.3900 . ?
C12 C13 1.3900 . ?
C13 C14 1.3900 . ?
C13 H13 0.9500 . ?
C14 C15 1.3900 . ?
C14 H14 0.9500 . ?
C15 C16 1.3900 . ?
C15 H15 0.9500 . ?
C16 H16 0.9500 . ?
C21 C22 1.3900 . ?
C21 C26 1.3900 . ?
C22 C23 1.3900 . ?
C22 H22 0.9500 . ?
C23 C24 1.3900 . ?
C23 H23 0.9500 . ?
C24 C25 1.3900 . ?
C24 H24 0.9500 . ?
C25 C26 1.3900 . ?
C25 H25 0.9500 . ?
C31 C32 1.3900 . ?
C31 C36 1.3900 . ?
C32 C33 1.3900 . ?
C32 H32 0.9500 . ?
C33 C34 1.3900 . ?
C33 H33 0.9500 . ?
C34 C35 1.3900 . ?
C34 H34 0.9500 . ?
C35 C36 1.3900 . ?
C35 H35 0.9500 . ?
C36 H36 0.9500 . ?
C41 C42 1.500(14) . ?
C41 C46 1.502(15) . ?
C41 H41 1.0000 . ?
C42 C43 1.536(15) . ?
C42 H42A 0.9900 . ?
C42 H42B 0.9900 . ?
C43 C44 1.511(19) . ?
C43 H43A 0.9900 . ?
C43 H43B 0.9900 . ?
C44 C45 1.526(18) . ?
C44 H44A 0.9900 . ?
C44 H44B 0.9900 . ?
C45 C46 1.542(14) . ?
C45 H45A 0.9900 . ?
C45 H45B 0.9900 . ?
C46 H46A 0.9900 . ?
C46 H46B 0.9900 . ?
Br1B C12B 1.883(11) . ?
C1B O1B 1.21(2) . ?
C1B N2B 1.369(19) . ?
C1B C6B 1.48(2) . ?
N2B C21B 1.399(16) . ?
N2B C3B 1.492(17) . ?
C3B C8B 1.54(3) . ?
C3B C4B 1.542(19) . ?
C3B C11B 1.549(17) . ?
C4B O4B 1.230(18) . ?
C4B N5B 1.322(19) . ?
N5B C6B 1.41(2) . ?
N5B C41B 1.487(18) . ?
C6B C7B 1.32(3) . ?
C7B H7BA 0.9500 . ?
C7B H7BB 0.9500 . ?
C8B C9B 1.31(2) . ?
C8B C26B 1.475(16) . ?
C9B C31B 1.476(16) . ?
C9B H9B 0.9500 . ?
C11B C12B 1.3900 . ?
C11B C16B 1.3900 . ?
C12B C13B 1.3900 . ?
C13B C14B 1.3900 . ?
C13B H13B 0.9500 . ?
C14B C15B 1.3900 . ?
C14B H14B 0.9500 . ?
C15B C16B 1.3900 . ?
C15B H15B 0.9500 . ?
C16B H16B 0.9500 . ?
C21B C22B 1.3900 . ?
C21B C26B 1.3900 . ?
C22B C23B 1.3900 . ?
C22B H22B 0.9500 . ?
C23B C24B 1.3900 . ?
C23B H23B 0.9500 . ?
C24B C25B 1.3900 . ?
C24B H24B 0.9500 . ?
C25B C26B 1.3900 . ?
C25B H25B 0.9500 . ?
C31B C32B 1.3900 . ?
C31B C36B 1.3900 . ?
C32B C33B 1.3900 . ?
C32B H32B 0.9500 . ?
C33B C34B 1.3900 . ?
C33B H33B 0.9500 . ?
C34B C35B 1.3900 . ?
C34B H34B 0.9500 . ?
C35B C36B 1.3900 . ?
C35B H35B 0.9500 . ?
C36B H36B 0.9500 . ?
C41B C42B 1.506(19) . ?
C41B C46B 1.51(2) . ?
C41B H41B 1.0000 . ?
C42B C43B 1.549(19) . ?
C42B H42C 0.9900 . ?
C42B H42D 0.9900 . ?
C43B C44B 1.53(2) . ?
C43B H43C 0.9900 . ?
C43B H43D 0.9900 . ?
C44B C45B 1.54(2) . ?
C44B H44C 0.9900 . ?
C44B H44D 0.9900 . ?
C45B C46B 1.55(2) . ?
C45B H45C 0.9900 . ?
C45B H45D 0.9900 . ?
C46B H46C 0.9900 . ?
C46B H46D 0.9900 . ?

loop_
_geom_torsion_atom_site_label_1
_geom_torsion_atom_site_label_2
_geom_torsion_atom_site_label_3
_geom_torsion_atom_site_label_4
_geom_torsion
_geom_torsion_site_symmetry_1
_geom_torsion_site_symmetry_2
_geom_torsion_site_symmetry_3
_geom_torsion_site_symmetry_4
_geom_torsion_publ_flag
O1 C1 N2 C21 14(3) . . . . ?
C6 C1 N2 C21 -156.0(16) . . . . ?
O1 C1 N2 C3 -179.5(16) . . . . ?
C6 C1 N2 C3 10(2) . . . . ?
C1 N2 C3 C8 -171.9(15) . . . . ?
C21 N2 C3 C8 -3.2(16) . . . . ?
C1 N2 C3 C4 -53.0(16) . . . . ?
C21 N2 C3 C4 115.7(12) . . . . ?
C1 N2 C3 C11 65.3(15) . . . . ?
C21 N2 C3 C11 -126.0(12) . . . . ?
N2 C3 C4 O4 -131.5(15) . . . . ?
C8 C3 C4 O4 -20.0(18) . . . . ?
C11 C3 C4 O4 108.0(15) . . . . ?
N2 C3 C4 N5 50.8(14) . . . . ?
C8 C3 C4 N5 162.3(11) . . . . ?
C11 C3 C4 N5 -69.7(14) . . . . ?
O4 C4 N5 C6 174.4(18) . . . . ?
C3 C4 N5 C6 -8(2) . . . . ?
O4 C4 N5 C41 -4(2) . . . . ?
C3 C4 N5 C41 173.8(10) . . . . ?
C4 N5 C6 C7 144(2) . . . . ?
C41 N5 C6 C7 -38(3) . . . . ?
C4 N5 C6 C1 -40(2) . . . . ?
C41 N5 C6 C1 138.6(15) . . . . ?
O1 C1 C6 C7 45(3) . . . . ?
N2 C1 C6 C7 -146(2) . . . . ?
O1 C1 C6 N5 -132(2) . . . . ?
N2 C1 C6 N5 38(2) . . . . ?
N2 C3 C8 C9 -167(2) . . . . ?
C4 C3 C8 C9 81(3) . . . . ?
C11 C3 C8 C9 -45(3) . . . . ?
N2 C3 C8 C26 5.0(18) . . . . ?
C4 C3 C8 C26 -106.7(16) . . . . ?
C11 C3 C8 C26 127.4(14) . . . . ?
C26 C8 C9 C31 -168.2(17) . . . . ?
C3 C8 C9 C31 3(3) . . . . ?
N2 C3 C11 C12 53.2(13) . . . . ?
C8 C3 C11 C12 -63.8(13) . . . . ?
C4 C3 C11 C12 168.1(9) . . . . ?
N2 C3 C11 C16 -133.0(9) . . . . ?
C8 C3 C11 C16 110.0(11) . . . . ?
C4 C3 C11 C16 -18.1(12) . . . . ?
C16 C11 C12 C13 0.0 . . . . ?
C3 C11 C12 C13 173.6(11) . . . . ?
C16 C11 C12 Br1 -179.4(9) . . . . ?
C3 C11 C12 Br1 -5.8(11) . . . . ?
C11 C12 C13 C14 0.0 . . . . ?
Br1 C12 C13 C14 179.5(8) . . . . ?
C12 C13 C14 C15 0.0 . . . . ?
C13 C14 C15 C16 0.0 . . . . ?
C14 C15 C16 C11 0.0 . . . . ?
C12 C11 C16 C15 0.0 . . . . ?
C3 C11 C16 C15 -174.0(10) . . . . ?
C1 N2 C21 C22 -7(2) . . . . ?
C3 N2 C21 C22 -174.2(10) . . . . ?
C1 N2 C21 C26 167.3(14) . . . . ?
C3 N2 C21 C26 -0.1(13) . . . . ?
C26 C21 C22 C23 0.0 . . . . ?
N2 C21 C22 C23 173.6(16) . . . . ?
C21 C22 C23 C24 0.0 . . . . ?
C22 C23 C24 C25 0.0 . . . . ?
C23 C24 C25 C26 0.0 . . . . ?
C24 C25 C26 C21 0.0 . . . . ?
C24 C25 C26 C8 -178.1(19) . . . . ?
C22 C21 C26 C25 0.0 . . . . ?
N2 C21 C26 C25 -174.8(13) . . . . ?
C22 C21 C26 C8 178.4(16) . . . . ?
N2 C21 C26 C8 3.6(15) . . . . ?
C9 C8 C26 C25 -15(3) . . . . ?
C3 C8 C26 C25 172.7(11) . . . . ?
C9 C8 C26 C21 167(2) . . . . ?
C3 C8 C26 C21 -5.5(19) . . . . ?
C8 C9 C31 C32 -82(2) . . . . ?
C8 C9 C31 C36 101(2) . . . . ?
C36 C31 C32 C33 0.0 . . . . ?
C9 C31 C32 C33 -177.0(12) . . . . ?
C31 C32 C33 C34 0.0 . . . . ?
C32 C33 C34 C35 0.0 . . . . ?
C33 C34 C35 C36 0.0 . . . . ?
C34 C35 C36 C31 0.0 . . . . ?
C32 C31 C36 C35 0.0 . . . . ?
C9 C31 C36 C35 177.1(12) . . . . ?
C4 N5 C41 C42 133.8(15) . . . . ?
C6 N5 C41 C42 -44(2) . . . . ?
C4 N5 C41 C46 -95.2(17) . . . . ?
C6 N5 C41 C46 86.6(18) . . . . ?
N5 C41 C42 C43 -171.4(15) . . . . ?
C46 C41 C42 C43 57(2) . . . . ?
C41 C42 C43 C44 -57(2) . . . . ?
C42 C43 C44 C45 57(2) . . . . ?
C43 C44 C45 C46 -57(2) . . . . ?
N5 C41 C46 C45 173.8(14) . . . . ?
C42 C41 C46 C45 -55.3(19) . . . . ?
C44 C45 C46 C41 55(2) . . . . ?
O1B C1B N2B C21B -38(4) . . . . ?
C6B C1B N2B C21B 151(3) . . . . ?
O1B C1B N2B C3B 174(3) . . . . ?
C6B C1B N2B C3B 3(4) . . . . ?
C1B N2B C3B C8B 162(2) . . . . ?
C21B N2B C3B C8B 10(3) . . . . ?
C1B N2B C3B C4B 43(3) . . . . ?
C21B N2B C3B C4B -109(2) . . . . ?
C1B N2B C3B C11B -79(3) . . . . ?
C21B N2B C3B C11B 129.8(19) . . . . ?
N2B C3B C4B O4B 129(3) . . . . ?
C8B C3B C4B O4B 18(3) . . . . ?
C11B C3B C4B O4B -106(3) . . . . ?
N2B C3B C4B N5B -55(3) . . . . ?
C8B C3B C4B N5B -166(2) . . . . ?
C11B C3B C4B N5B 70(3) . . . . ?
O4B C4B N5B C6B -166(3) . . . . ?
C3B C4B N5B C6B 18(4) . . . . ?
O4B C4B N5B C41B -2(4) . . . . ?
C3B C4B N5B C41B -177.8(18) . . . . ?
C4B N5B C6B C7B -147(4) . . . . ?
C41B N5B C6B C7B 49(6) . . . . ?
C4B N5B C6B C1B 33(5) . . . . ?
C41B N5B C6B C1B -131(3) . . . . ?
O1B C1B C6B C7B -34(6) . . . . ?
N2B C1B C6B C7B 136(4) . . . . ?
O1B C1B C6B N5B 145(4) . . . . ?
N2B C1B C6B N5B -44(4) . . . . ?
N2B C3B C8B C9B 167(3) . . . . ?
C4B C3B C8B C9B -79(4) . . . . ?
C11B C3B C8B C9B 44(4) . . . . ?
N2B C3B C8B C26B -9(3) . . . . ?
C4B C3B C8B C26B 105(3) . . . . ?
C11B C3B C8B C26B -132(2) . . . . ?
C26B C8B C9B C31B 176(3) . . . . ?
C3B C8B C9B C31B 0(6) . . . . ?
N2B C3B C11B C12B -47.7(19) . . . . ?
C8B C3B C11B C12B 67.3(19) . . . . ?
C4B C3B C11B C12B -167.2(13) . . . . ?
N2B C3B C11B C16B 135.9(14) . . . . ?
C8B C3B C11B C16B -109.1(17) . . . . ?
C4B C3B C11B C16B 16.4(19) . . . . ?
C16B C11B C12B C13B 0.0 . . . . ?
C3B C11B C12B C13B -176.4(16) . . . . ?
C16B C11B C12B Br1B 178.1(15) . . . . ?
C3B C11B C12B Br1B 1.8(17) . . . . ?
C11B C12B C13B C14B 0.0 . . . . ?
Br1B C12B C13B C14B -178.3(14) . . . . ?
C12B C13B C14B C15B 0.0 . . . . ?
C13B C14B C15B C16B 0.0 . . . . ?
C14B C15B C16B C11B 0.0 . . . . ?
C12B C11B C16B C15B 0.0 . . . . ?
C3B C11B C16B C15B 176.5(15) . . . . ?
C1B N2B C21B C22B 27(4) . . . . ?
C3B N2B C21B C22B 177.3(16) . . . . ?
C1B N2B C21B C26B -158(2) . . . . ?
C3B N2B C21B C26B -7(2) . . . . ?
C26B C21B C22B C23B 0.0 . . . . ?
N2B C21B C22B C23B 175(3) . . . . ?
C21B C22B C23B C24B 0.0 . . . . ?
C22B C23B C24B C25B 0.0 . . . . ?
C23B C24B C25B C26B 0.0 . . . . ?
C24B C25B C26B C21B 0.0 . . . . ?
C24B C25B C26B C8B -176(3) . . . . ?
C22B C21B C26B C25B 0.0 . . . . ?
N2B C21B C26B C25B -176(2) . . . . ?
C22B C21B C26B C8B 177(2) . . . . ?
N2B C21B C26B C8B 1(2) . . . . ?
C9B C8B C26B C25B 6(6) . . . . ?
C3B C8B C26B C25B -177.9(17) . . . . ?
C9B C8B C26B C21B -170(4) . . . . ?
C3B C8B C26B C21B 6(3) . . . . ?
C8B C9B C31B C32B 79(4) . . . . ?
C8B C9B C31B C36B -101(4) . . . . ?
C36B C31B C32B C33B 0.0 . . . . ?
C9B C31B C32B C33B 180(2) . . . . ?
C31B C32B C33B C34B 0.0 . . . . ?
C32B C33B C34B C35B 0.0 . . . . ?
C33B C34B C35B C36B 0.0 . . . . ?
C34B C35B C36B C31B 0.0 . . . . ?
C32B C31B C36B C35B 0.0 . . . . ?
C9B C31B C36B C35B -180(2) . . . . ?
C4B N5B C41B C42B -133(3) . . . . ?
C6B N5B C41B C42B 31(4) . . . . ?
C4B N5B C41B C46B 101(3) . . . . ?
C6B N5B C41B C46B -96(3) . . . . ?
N5B C41B C42B C43B 178(2) . . . . ?
C46B C41B C42B C43B -57(3) . . . . ?
C41B C42B C43B C44B 56(3) . . . . ?
C42B C43B C44B C45B -61(4) . . . . ?
C43B C44B C45B C46B 64(4) . . . . ?
N5B C41B C46B C45B -172(2) . . . . ?
C42B C41B C46B C45B 60(3) . . . . ?
C44B C45B C46B C41B -63(3) . . . . ?
